data_4339307
loop_
_publ_author_name
'Natrajan, Louise S.'
'Timmins, Phillipa L.'
'Lunn, Matthew'
'Heath, Sarah L.'

_publ_section_title
;
 Luminescent dinuclear lanthanide complexes of 5-Me-HXTA.
;
_journal_issue 25
_journal_name_full 'Inorganic chemistry'
_journal_page_first 10877
_journal_page_last 10886
_journal_paper_doi 10.1021/ic701366f
_journal_volume 46
_journal_year 2007
_chemical_formula_sum 'C34 H64 N4 Na2 O32.25 Tb2'
_chemical_formula_weight 1408.71
_chemical_name_common 'compound 4'
_chemical_name_systematic
; 
 ? 
;
_space_group_IT_number 2
_symmetry_cell_setting triclinic
_symmetry_space_group_name_Hall '-P 1'
_symmetry_space_group_name_H-M 'P -1'
_atom_sites_solution_hydrogens geom
_atom_sites_solution_primary direct
_atom_sites_solution_secondary difmap
_audit_creation_method SHELXL-97
_cell_angle_alpha 99.182(2)
_cell_angle_beta 97.809(2)
_cell_angle_gamma 108.543(2)
_cell_formula_units_Z 4
_cell_length_a 16.8750(10)
_cell_length_b 17.3103(11)
_cell_length_c 20.2441(13)
_cell_measurement_reflns_used 43119
_cell_measurement_temperature 150(2)
_cell_measurement_theta_max 29.21
_cell_measurement_theta_min 3.16
_cell_volume 5423.6(6)
_computing_cell_refinement 'LSCELL (Clegg, 1997)'
_computing_data_collection 'Bruker AXS SMART'
_computing_data_reduction 'Bruker AXS SAINT'
_computing_molecular_graphics 'Bruker AXS SHELXTL'
_computing_publication_material 'Bruker AXS SHELXTL'
_computing_structure_refinement 'SHELXL-97 (Sheldrick, 1997)'
_computing_structure_solution 'SHELXS-97 (Sheldrick, 1990)'
_diffrn_ambient_temperature 150(2)
_diffrn_detector_area_resol_mean 8.182
_diffrn_measured_fraction_theta_full 0.995
_diffrn_measured_fraction_theta_max 0.995
_diffrn_measurement_device_type 'Bruker AXS SMART CCD area detector'
_diffrn_measurement_method 'Omega rotation with narrow frames'
_diffrn_radiation_monochromator 'Silicon 111'
_diffrn_radiation_source 'Daresbury SRS Station 9.8'
_diffrn_radiation_type Synchrotron
_diffrn_radiation_wavelength 0.69300
_diffrn_reflns_av_R_equivalents 0.0316
_diffrn_reflns_av_sigmaI/netI 0.0479
_diffrn_reflns_limit_h_max 20
_diffrn_reflns_limit_h_min -20
_diffrn_reflns_limit_k_max 21
_diffrn_reflns_limit_k_min -21
_diffrn_reflns_limit_l_max 24
_diffrn_reflns_limit_l_min -24
_diffrn_reflns_number 43219
_diffrn_reflns_theta_full 25.00
_diffrn_reflns_theta_max 25.00
_diffrn_reflns_theta_min 1.76
_diffrn_standards_number 0
_exptl_absorpt_coefficient_mu 2.699
_exptl_absorpt_correction_T_max 1.00
_exptl_absorpt_correction_T_min 0.890
_exptl_absorpt_correction_type semi-empirical
_exptl_absorpt_process_details 'equivalent and repeated reflections'
_exptl_crystal_colour Colourless
_exptl_crystal_density_diffrn 1.725
_exptl_crystal_density_method 'not measured'
_exptl_crystal_description Block
_exptl_crystal_F_000 2824
_exptl_crystal_size_max 0.01
_exptl_crystal_size_mid 0.01
_exptl_crystal_size_min 0.01
_refine_diff_density_max 3.483
_refine_diff_density_min -1.810
_refine_diff_density_rms 0.175
_refine_ls_extinction_method none
_refine_ls_goodness_of_fit_ref 1.078
_refine_ls_hydrogen_treatment mixed
_refine_ls_matrix_type full
_refine_ls_number_parameters 1355
_refine_ls_number_reflns 20506
_refine_ls_number_restraints 0
_refine_ls_restrained_S_all 1.078
_refine_ls_R_factor_all 0.0701
_refine_ls_R_factor_gt 0.0540
_refine_ls_shift/su_max 0.001
_refine_ls_shift/su_mean 0.000
_refine_ls_structure_factor_coef Fsqd
_refine_ls_weighting_details 'calc w=1/[\s^2^(Fo^2^)+(0.1041P)^2^+8.9790P] where P=(Fo^2^+2Fc^2^)/3'
_refine_ls_weighting_scheme calc
_refine_ls_wR_factor_gt 0.1618
_refine_ls_wR_factor_ref 0.1678
_reflns_number_gt 15641
_reflns_number_total 20506
_reflns_threshold_expression >2sigma(I)
_cod_data_source_file ic701366f-file001.cif
_cod_data_source_block ihs96
_cod_depositor_comments
;
The following automatic conversions were performed:

'_symmetry_cell_setting' value 'Triclinic' changed to 'triclinic'
according to
/usr/data/users/saulius/automatic-downloads/retrospective/ACS/lib/dictionaries/cif_core.dic
dictionary named 'cif_core.dic' version 2.4.2 from 2011-04-26.

Automatic conversion script
Id: cif_fix_values 2281 2013-09-26 08:29:07Z andrius 
;
_cod_original_sg_symbol_H-M P-1
_cod_database_code 4339307

loop_
_symmetry_equiv_pos_as_xyz
'x, y, z'
'-x, -y, -z'

loop_
_atom_site_label
_atom_site_type_symbol
_atom_site_fract_x
_atom_site_fract_y
_atom_site_fract_z
_atom_site_U_iso_or_equiv
_atom_site_adp_type
_atom_site_occupancy
_atom_site_symmetry_multiplicity
_atom_site_calc_flag
_atom_site_refinement_flags
Tb1 Tb 0.83361(2) 0.37894(2) 0.099340(17) 0.03019(10) Uani 1 1 d .
Tb2 Tb 0.74098(2) 0.42144(2) 0.256710(18) 0.03041(11) Uani 1 1 d .
C1 C 0.7801(5) 0.2482(4) 0.2000(4) 0.0299(16) Uani 1 1 d .
O15A O 0.8555(3) 0.1502(3) -0.2106(3) 0.0345(12) Uani 1 1 d .
O11A O 0.8164(3) -0.1769(3) -0.4697(3) 0.0400(13) Uani 1 1 d .
O17A O 0.8372(4) -0.0449(4) -0.1733(3) 0.0510(15) Uani 1 1 d .
N3A N 0.6466(4) -0.2113(4) -0.4845(3) 0.0360(15) Uani 1 1 d .
O13A O 0.6101(3) -0.2807(3) -0.3743(3) 0.0415(14) Uani 1 1 d .
O1 O 0.7895(3) 0.3273(3) 0.1930(2) 0.0305(11) Uani 1 1 d .
C2 C 0.8454(5) 0.2178(5) 0.1976(3) 0.0323(16) Uani 1 1 d .
C3 C 0.8348(5) 0.1372(5) 0.2089(4) 0.0329(16) Uani 1 1 d .
H3 H 0.8819 0.1184 0.2098 0.039 Uiso 1 1 calc R
C4 C 0.7588(5) 0.0848(5) 0.2186(4) 0.0345(17) Uani 1 1 d .
C5 C 0.6926(5) 0.1161(5) 0.2174(4) 0.0327(16) Uani 1 1 d .
H5 H 0.6391 0.0814 0.2236 0.039 Uiso 1 1 calc R
C6 C 0.7004(5) 0.1955(4) 0.2074(4) 0.0319(16) Uani 1 1 d .
C7 C 0.7470(6) 0.0006(5) 0.2312(5) 0.046(2) Uani 1 1 d .
H7A H 0.7507 -0.0355 0.1901 0.068 Uiso 1 1 calc R
H7B H 0.6908 -0.0228 0.2427 0.068 Uiso 1 1 calc R
H7C H 0.7915 0.0041 0.2693 0.068 Uiso 1 1 calc R
C8 C 0.9330(5) 0.2722(5) 0.1917(4) 0.0347(17) Uani 1 1 d .
H8A H 0.9542 0.3217 0.2299 0.042 Uiso 1 1 calc R
H8B H 0.9724 0.2405 0.1963 0.042 Uiso 1 1 calc R
N1 N 0.9350(4) 0.3009(4) 0.1258(3) 0.0320(14) Uani 1 1 d .
C9 C 0.9175(5) 0.2322(5) 0.0675(4) 0.0362(17) Uani 1 1 d .
H9A H 0.8647 0.1863 0.0681 0.043 Uiso 1 1 calc R
H9B H 0.9651 0.2104 0.0698 0.043 Uiso 1 1 calc R
C11 C 0.9068(5) 0.2637(5) 0.0019(4) 0.040(2) Uani 1 1 d .
O2 O 0.8873(3) 0.3279(3) 0.0056(3) 0.0355(12) Uani 1 1 d .
O3 O 0.9183(4) 0.2238(4) -0.0504(3) 0.0510(16) Uani 1 1 d .
C10 C 1.0220(5) 0.3611(5) 0.1332(4) 0.0387(18) Uani 1 1 d .
H11A H 1.0340 0.3673 0.0874 0.046 Uiso 1 1 calc R
H11B H 1.0639 0.3394 0.1555 0.046 Uiso 1 1 calc R
C12 C 1.0322(5) 0.4454(5) 0.1752(4) 0.043(2) Uani 1 1 d .
O4 O 0.9664(3) 0.4654(3) 0.1707(3) 0.0376(12) Uani 1 1 d .
O5 O 1.1052(4) 0.4889(4) 0.2088(4) 0.066(2) Uani 1 1 d .
C13 C 0.6234(5) 0.2221(5) 0.2019(4) 0.0326(16) Uani 1 1 d .
H13A H 0.6187 0.2455 0.1606 0.039 Uiso 1 1 calc R
H13B H 0.5716 0.1724 0.1960 0.039 Uiso 1 1 calc R
N2 N 0.6265(4) 0.2858(4) 0.2629(3) 0.0332(14) Uani 1 1 d .
C14 C 0.6471(5) 0.2590(5) 0.3272(4) 0.0389(19) Uani 1 1 d .
H14A H 0.6267 0.1972 0.3179 0.047 Uiso 1 1 calc R
H14B H 0.6163 0.2782 0.3608 0.047 Uiso 1 1 calc R
C16 C 0.7399(6) 0.2920(5) 0.3570(4) 0.041(2) Uani 1 1 d .
O6 O 0.7856(4) 0.3603(3) 0.3431(3) 0.0382(13) Uani 1 1 d .
O7 O 0.7691(5) 0.2537(4) 0.3947(4) 0.0641(19) Uani 1 1 d .
C15 C 0.5433(5) 0.2978(5) 0.2548(5) 0.0401(19) Uani 1 1 d .
H16A H 0.5345 0.3208 0.3001 0.048 Uiso 1 1 calc R
H16B H 0.4974 0.2431 0.2362 0.048 Uiso 1 1 calc R
C17 C 0.5377(6) 0.3561(6) 0.2078(5) 0.046(2) Uani 1 1 d .
O8 O 0.6058(4) 0.4030(3) 0.1961(3) 0.0399(13) Uani 1 1 d .
O9 O 0.4665(5) 0.3565(6) 0.1841(6) 0.095(3) Uani 1 1 d .
C18 C 0.7227(5) 0.5039(5) 0.1234(4) 0.0380(18) Uani 1 1 d .
O10 O 0.7622(3) 0.4569(3) 0.1514(3) 0.0322(11) Uani 1 1 d .
C23 C 0.7352(5) 0.5848(5) 0.1581(4) 0.0397(19) Uani 1 1 d .
C22 C 0.6944(6) 0.6317(6) 0.1272(5) 0.051(2) Uani 1 1 d .
H20 H 0.7032 0.6867 0.1507 0.061 Uiso 1 1 calc R
C21 C 0.6414(6) 0.6012(7) 0.0632(6) 0.060(3) Uani 1 1 d .
C20 C 0.6276(6) 0.5218(6) 0.0313(5) 0.053(2) Uani 1 1 d .
H22 H 0.5896 0.4996 -0.0117 0.063 Uiso 1 1 calc R
C19 C 0.6673(5) 0.4705(5) 0.0591(4) 0.0414(19) Uani 1 1 d .
C24 C 0.5969(8) 0.6545(8) 0.0316(7) 0.083(4) Uani 1 1 d .
H24A H 0.6383 0.6975 0.0153 0.125 Uiso 1 1 calc R
H24B H 0.5727 0.6812 0.0660 0.125 Uiso 1 1 calc R
H24C H 0.5512 0.6191 -0.0068 0.125 Uiso 1 1 calc R
C30 C 0.7955(5) 0.6207(5) 0.2259(4) 0.0369(18) Uani 1 1 d .
H25A H 0.8516 0.6163 0.2210 0.044 Uiso 1 1 calc R
H25B H 0.8037 0.6806 0.2395 0.044 Uiso 1 1 calc R
N4 N 0.7652(4) 0.5781(4) 0.2811(3) 0.0366(15) Uani 1 1 d .
C31 C 0.6866(6) 0.5882(5) 0.2967(5) 0.0414(19) Uani 1 1 d .
H26A H 0.6444 0.5754 0.2539 0.050 Uiso 1 1 calc R
H26B H 0.6984 0.6466 0.3201 0.050 Uiso 1 1 calc R
C33 C 0.6511(6) 0.5305(5) 0.3418(5) 0.045(2) Uani 1 1 d .
O16 O 0.6767(4) 0.4688(3) 0.3446(3) 0.0404(13) Uani 1 1 d .
O15 O 0.5958(5) 0.5432(4) 0.3740(4) 0.063(2) Uani 1 1 d .
C32 C 0.8332(5) 0.6169(5) 0.3413(4) 0.0393(19) Uani 1 1 d .
H28A H 0.8098 0.6068 0.3827 0.047 Uiso 1 1 calc R
H28B H 0.8559 0.6779 0.3447 0.047 Uiso 1 1 calc R
C34 C 0.9057(6) 0.5816(5) 0.3378(4) 0.041(2) Uani 1 1 d .
O17 O 0.8837(4) 0.5066(3) 0.3053(3) 0.0384(13) Uani 1 1 d .
O18 O 0.9781(4) 0.6265(4) 0.3685(3) 0.0512(16) Uani 1 1 d .
C25 C 0.6501(5) 0.3845(6) 0.0234(5) 0.046(2) Uani 1 1 d .
H30A H 0.6003 0.3684 -0.0145 0.055 Uiso 1 1 calc R
H30B H 0.6346 0.3472 0.0555 0.055 Uiso 1 1 calc R
N3 N 0.7237(4) 0.3708(4) -0.0053(3) 0.0405(16) Uani 1 1 d .
C27 C 0.7604(6) 0.4340(6) -0.0427(4) 0.044(2) Uani 1 1 d .
H31A H 0.7148 0.4520 -0.0640 0.053 Uiso 1 1 calc R
H31B H 0.7832 0.4090 -0.0798 0.053 Uiso 1 1 calc R
C29 C 0.8316(6) 0.5103(6) 0.0022(5) 0.050(2) Uani 1 1 d .
O13 O 0.8755(4) 0.4975(4) 0.0527(3) 0.0423(14) Uani 1 1 d .
O14 O 0.8457(5) 0.5793(4) -0.0142(4) 0.064(2) Uani 1 1 d .
C26 C 0.6947(6) 0.2849(6) -0.0479(4) 0.049(2) Uani 1 1 d .
H33A H 0.6376 0.2722 -0.0762 0.059 Uiso 1 1 calc R
H33B H 0.7346 0.2818 -0.0791 0.059 Uiso 1 1 calc R
C28 C 0.6904(5) 0.2215(6) -0.0057(4) 0.045(2) Uani 1 1 d .
O12 O 0.7320(4) 0.2446(3) 0.0550(3) 0.0403(13) Uani 1 1 d .
O11 O 0.6501(5) 0.1461(4) -0.0334(3) 0.0625(19) Uani 1 1 d .
Tb3 Tb 0.83587(2) 0.01326(2) -0.270379(17) 0.02655(10) Uani 1 1 d .
Tb4 Tb 0.75227(2) -0.20764(2) -0.378597(19) 0.02844(10) Uani 1 1 d .
C1A C 0.9470(4) -0.0785(4) -0.3560(4) 0.0273(15) Uani 1 1 d .
O1A O 0.8734(3) -0.0878(3) -0.3328(3) 0.0298(11) Uani 1 1 d .
C2A C 0.9814(4) -0.0115(4) -0.3868(4) 0.0293(15) Uani 1 1 d .
C3A C 1.0582(5) -0.0022(5) -0.4087(4) 0.0322(16) Uani 1 1 d .
H3A H 1.0822 0.0437 -0.4288 0.039 Uiso 1 1 calc R
C4A C 1.1005(4) -0.0582(5) -0.4017(4) 0.0330(17) Uani 1 1 d .
C5A C 1.0658(4) -0.1235(5) -0.3725(4) 0.0308(16) Uani 1 1 d .
H5A H 1.0947 -0.1617 -0.3671 0.037 Uiso 1 1 calc R
C6A C 0.9889(4) -0.1356(4) -0.3503(4) 0.0278(15) Uani 1 1 d .
C7A C 1.1840(5) -0.0478(6) -0.4260(5) 0.047(2) Uani 1 1 d .
H7A1 H 1.2165 -0.0751 -0.4003 0.071 Uiso 1 1 calc R
H7A2 H 1.2174 0.0117 -0.4186 0.071 Uiso 1 1 calc R
H7A3 H 1.1719 -0.0733 -0.4748 0.071 Uiso 1 1 calc R
C8A C 0.9335(5) 0.0461(4) -0.3995(4) 0.0316(16) Uani 1 1 d .
H8A1 H 0.8736 0.0123 -0.4215 0.038 Uiso 1 1 calc R
H8A2 H 0.9588 0.0793 -0.4318 0.038 Uiso 1 1 calc R
N1A N 0.9341(4) 0.1048(3) -0.3359(3) 0.0295(13) Uani 1 1 d .
C9A C 1.0229(5) 0.1477(4) -0.2960(4) 0.0363(18) Uani 1 1 d .
H9A1 H 1.0302 0.2061 -0.2758 0.044 Uiso 1 1 calc R
H9A2 H 1.0633 0.1489 -0.3273 0.044 Uiso 1 1 calc R
C10A C 1.0449(5) 0.1058(5) -0.2391(4) 0.0337(17) Uani 1 1 d .
O2A O 0.9830(3) 0.0585(3) -0.2184(3) 0.0394(13) Uani 1 1 d .
O3A O 1.1201(4) 0.1243(5) -0.2137(3) 0.0554(17) Uani 1 1 d .
C11A C 0.8963(5) 0.1647(4) -0.3565(4) 0.0342(17) Uani 1 1 d .
H11C H 0.9150 0.1797 -0.3985 0.041 Uiso 1 1 calc R
H11D H 0.9175 0.2162 -0.3201 0.041 Uiso 1 1 calc R
C12A C 0.8008(5) 0.1314(5) -0.3696(4) 0.0361(18) Uani 1 1 d .
O4A O 0.7648(3) 0.0654(3) -0.3509(3) 0.0321(11) Uani 1 1 d .
O5A O 0.7621(4) 0.1731(4) -0.3954(3) 0.0508(16) Uani 1 1 d .
C13A C 0.9533(5) -0.2063(4) -0.3150(4) 0.0319(16) Uani 1 1 d .
H13C H 0.9945 -0.2359 -0.3097 0.038 Uiso 1 1 calc R
H13D H 0.9484 -0.1822 -0.2686 0.038 Uiso 1 1 calc R
N2A N 0.8688(4) -0.2682(4) -0.3508(3) 0.0313(14) Uani 1 1 d .
C14A C 0.8745(5) -0.3178(5) -0.4160(4) 0.0376(18) Uani 1 1 d .
H14C H 0.9055 -0.3558 -0.4062 0.045 Uiso 1 1 calc R
H14D H 0.9065 -0.2799 -0.4427 0.045 Uiso 1 1 calc R
C15A C 0.7850(5) -0.3684(5) -0.4574(4) 0.0388(19) Uani 1 1 d .
O6A O 0.7237(3) -0.3442(3) -0.4440(3) 0.0429(14) Uani 1 1 d .
O7A O 0.7757(4) -0.4318(4) -0.5025(4) 0.0536(17) Uani 1 1 d .
C16A C 0.8389(5) -0.3247(5) -0.3056(5) 0.0417(19) Uani 1 1 d .
H16C H 0.8870 -0.3389 -0.2836 0.050 Uiso 1 1 calc R
H16D H 0.7945 -0.3770 -0.3326 0.050 Uiso 1 1 calc R
C17A C 0.8027(6) -0.2842(6) -0.2513(5) 0.049(2) Uani 1 1 d .
O8A O 0.7652(4) -0.2367(4) -0.2680(3) 0.0449(14) Uani 1 1 d .
O9A O 0.8118(6) -0.3007(7) -0.1927(5) 0.102(4) Uani 1 1 d .
C18A C 0.6376(4) -0.0895(4) -0.3483(4) 0.0282(15) Uani 1 1 d .
O10A O 0.7135(3) -0.0982(3) -0.3322(3) 0.0294(11) Uani 1 1 d .
C19A C 0.5988(4) -0.1044(5) -0.4187(4) 0.0338(17) Uani 1 1 d .
C20A C 0.5211(5) -0.0943(5) -0.4342(5) 0.044(2) Uani 1 1 d .
H20A H 0.4947 -0.1054 -0.4809 0.053 Uiso 1 1 calc R
C21A C 0.4795(5) -0.0686(5) -0.3851(6) 0.045(2) Uani 1 1 d .
C22A C 0.5195(5) -0.0528(5) -0.3173(5) 0.040(2) Uani 1 1 d .
H22A H 0.4931 -0.0339 -0.2826 0.048 Uiso 1 1 calc R
C23A C 0.5975(5) -0.0637(4) -0.2982(4) 0.0363(18) Uani 1 1 d .
C24A C 0.3946(6) -0.0558(7) -0.4028(7) 0.067(3) Uani 1 1 d .
H24D H 0.3970 -0.0032 -0.3747 0.101 Uiso 1 1 calc R
H24E H 0.3489 -0.1021 -0.3939 0.101 Uiso 1 1 calc R
H24F H 0.3833 -0.0539 -0.4512 0.101 Uiso 1 1 calc R
O12A O 0.8148(4) -0.1985(4) -0.5812(3) 0.0504(16) Uani 1 1 d .
C27A C 0.7782(6) -0.1976(5) -0.5314(5) 0.044(2) Uani 1 1 d .
N4A N 0.7180(4) 0.0241(4) -0.2028(3) 0.0355(15) Uani 1 1 d .
C25A C 0.6427(5) -0.1262(5) -0.4752(4) 0.0381(18) Uani 1 1 d .
H25C H 0.6124 -0.1203 -0.5185 0.046 Uiso 1 1 calc R
H25D H 0.7015 -0.0855 -0.4656 0.046 Uiso 1 1 calc R
C31A C 0.7063(5) 0.1022(5) -0.2097(4) 0.041(2) Uani 1 1 d .
H31C H 0.6759 0.1184 -0.1744 0.049 Uiso 1 1 calc R
H31D H 0.6709 0.0948 -0.2550 0.049 Uiso 1 1 calc R
O14A O 0.4719(4) -0.3375(4) -0.4189(4) 0.065(2) Uani 1 1 d .
C30A C 0.6369(5) -0.0490(5) -0.2249(4) 0.0376(19) Uani 1 1 d .
H30C H 0.6484 -0.0996 -0.2165 0.045 Uiso 1 1 calc R
H30D H 0.5957 -0.0401 -0.1968 0.045 Uiso 1 1 calc R
C29A C 0.5465(5) -0.2976(5) -0.4228(5) 0.043(2) Uani 1 1 d .
O16A O 0.7942(4) 0.2436(3) -0.1899(3) 0.0463(15) Uani 1 1 d .
C26A C 0.6822(5) -0.2274(5) -0.5455(4) 0.043(2) Uani 1 1 d .
H26C H 0.6625 -0.1993 -0.5800 0.052 Uiso 1 1 calc R
H26D H 0.6597 -0.2881 -0.5653 0.052 Uiso 1 1 calc R
C32A C 0.7919(5) 0.1711(5) -0.2020(4) 0.0366(18) Uani 1 1 d .
C28A C 0.5621(5) -0.2753(5) -0.4894(5) 0.042(2) Uani 1 1 d .
H28C H 0.5570 -0.3263 -0.5222 0.051 Uiso 1 1 calc R
H28D H 0.5172 -0.2545 -0.5076 0.051 Uiso 1 1 calc R
O18A O 0.8185(7) -0.0418(7) -0.0664(4) 0.104(3) Uani 1 1 d .
C33A C 0.7538(6) 0.0303(6) -0.1307(4) 0.049(2) Uani 1 1 d .
H33C H 0.7899 0.0890 -0.1098 0.059 Uiso 1 1 calc R
H33D H 0.7066 0.0145 -0.1058 0.059 Uiso 1 1 calc R
C34A C 0.8052(7) -0.0236(7) -0.1228(5) 0.065(3) Uani 1 1 d .
Na1 Na 0.3574(2) -0.45705(19) -0.45454(16) 0.0412(8) Uani 1 1 d .
Na2 Na 0.9553(2) 0.2804(2) -0.14716(18) 0.0551(10) Uani 1 1 d .
Na3 Na 0.8405(3) 0.3724(3) -0.2061(2) 0.0698(12) Uani 1 1 d .
Na4 Na 1.0419(4) 0.5729(4) 0.4528(3) 0.1016(19) Uani 1 1 d .
O1W O 0.7830(8) 0.3325(6) -0.3209(5) 0.101(3) Uani 1 1 d .
O2W O 1.0931(5) 0.2924(6) -0.1066(5) 0.083(3) Uani 1 1 d .
O3W O 0.4179(5) -0.5149(5) -0.5397(4) 0.079(3) Uani 1 1 d .
O4W O 1.1048(5) 0.5067(5) 0.5320(3) 0.065(2) Uani 1 1 d .
O5W O 0.9773(4) 0.3655(4) -0.2338(3) 0.0508(16) Uani 1 1 d .
O6W O 0.9437(4) 0.4081(4) -0.0942(3) 0.0511(16) Uani 1 1 d .
O7W O 1.1961(7) 0.7219(8) 0.4774(6) 0.122(4) Uani 1 1 d .
O8W O 1.0032(7) 0.4430(9) 0.3535(6) 0.139(5) Uani 1 1 d .
O9W O 1.0574(6) 0.6748(6) 0.5586(7) 0.047(3) Uani 0.50 1 d P
O10W O 0.3110(9) -0.3732(9) -0.5229(7) 0.151(5) Uani 1 1 d .
O11W O 1.3183(9) -0.3502(13) 0.2125(6) 0.197(9) Uani 1 1 d .
O12W O 1.2496(4) 0.1863(5) 0.7104(4) 0.0619(19) Uani 1 1 d .
O13W O 1.0247(5) 0.2262(6) 0.5291(4) 0.091(3) Uani 1 1 d .
O14W O 1.4045(5) -0.1195(5) 0.3830(7) 0.106(4) Uani 1 1 d .
O15W O 1.3270(6) 0.2145(6) 0.1601(5) 0.093(3) Uani 1 1 d .
O16W O 1.4025(7) 0.4070(6) 0.3047(7) 0.128(5) Uani 1 1 d .
O17W O 1.4924(6) -0.0730(7) 0.1326(6) 0.114(4) Uani 1 1 d .
O18W O 1.4725(7) -0.0541(7) -0.0658(5) 0.114(4) Uani 1 1 d .
O19W O 1.4152(8) 0.2346(9) 0.7395(9) 0.155(6) Uani 1 1 d .
O20W O 1.3127(7) -0.0787(8) -0.0604(5) 0.138(5) Uani 1 1 d .
O21W O 0.9918(8) -0.1260(9) 0.0655(7) 0.158(6) Uani 1 1 d .
O22W O 1.1747(14) 0.5364(14) 0.3827(13) 0.297(14) Uani 1 1 d .
O23W O 1.5857(14) -0.1353(14) -0.0632(10) 0.231(9) Uani 1 1 d .
O24W O 1.5247(17) 0.1499(13) 0.7548(11) 0.120(8) Uani 0.50 1 d P
O25W O 1.2643(12) -0.6213(11) 0.0915(8) 0.194(7) Uani 1 1 d .
O26W O 1.2423(13) 0.0317(16) -0.0361(7) 0.252(12) Uani 1 1 d .
O27W O 0.7402(8) -0.4853(9) -0.2317(11) 0.187(8) Uani 1 1 d .
O28W O 1.4792(9) -0.409(2) 0.3356(10) 0.50(3) Uani 1 1 d .
O29W O 1.4708(13) -0.5106(9) 0.1340(7) 0.198(8) Uani 1 1 d .
O30W O 0.8985(8) -0.0917(9) -0.0046(6) 0.053(3) Uani 0.50 1 d P

loop_
_atom_site_aniso_label
_atom_site_aniso_U_11
_atom_site_aniso_U_22
_atom_site_aniso_U_33
_atom_site_aniso_U_23
_atom_site_aniso_U_13
_atom_site_aniso_U_12
Tb1 0.0331(2) 0.0315(2) 0.02299(18) 0.00297(14) 0.01121(14) 0.00622(15)
Tb2 0.0387(2) 0.02292(19) 0.02830(19) 0.00265(14) 0.01591(15) 0.00653(15)
C1 0.040(4) 0.025(4) 0.023(3) 0.000(3) 0.012(3) 0.008(3)
O15A 0.036(3) 0.028(3) 0.030(3) -0.008(2) 0.011(2) 0.003(2)
O11A 0.033(3) 0.034(3) 0.044(3) -0.006(3) 0.021(3) 0.001(2)
O17A 0.053(4) 0.055(4) 0.045(4) 0.017(3) 0.016(3) 0.013(3)
N3A 0.027(3) 0.028(3) 0.041(4) -0.011(3) 0.009(3) 0.001(3)
O13A 0.030(3) 0.029(3) 0.059(4) -0.001(3) 0.021(3) 0.002(2)
O1 0.040(3) 0.025(3) 0.027(3) 0.002(2) 0.015(2) 0.009(2)
C2 0.041(4) 0.034(4) 0.018(3) -0.004(3) 0.007(3) 0.012(3)
C3 0.043(4) 0.034(4) 0.023(4) 0.001(3) 0.009(3) 0.017(3)
C4 0.050(5) 0.030(4) 0.019(3) 0.001(3) 0.004(3) 0.011(3)
C5 0.043(4) 0.025(4) 0.028(4) 0.004(3) 0.013(3) 0.007(3)
C6 0.045(4) 0.026(4) 0.022(3) 0.002(3) 0.013(3) 0.008(3)
C7 0.051(5) 0.030(4) 0.048(5) 0.004(4) 0.008(4) 0.008(4)
C8 0.038(4) 0.033(4) 0.029(4) 0.004(3) 0.009(3) 0.008(3)
N1 0.035(3) 0.029(3) 0.028(3) 0.001(3) 0.013(3) 0.005(3)
C9 0.044(4) 0.027(4) 0.034(4) -0.003(3) 0.011(3) 0.013(3)
C11 0.036(4) 0.042(5) 0.028(4) -0.005(3) 0.012(3) -0.003(4)
O2 0.043(3) 0.037(3) 0.026(3) 0.004(2) 0.016(2) 0.011(2)
O3 0.061(4) 0.049(4) 0.033(3) -0.009(3) 0.019(3) 0.010(3)
C10 0.035(4) 0.037(4) 0.035(4) 0.001(3) 0.006(3) 0.004(3)
C12 0.042(5) 0.038(5) 0.040(5) 0.006(4) 0.008(4) 0.002(4)
O4 0.039(3) 0.036(3) 0.031(3) 0.002(2) 0.005(2) 0.007(2)
O5 0.047(4) 0.041(4) 0.083(5) -0.001(3) -0.021(4) 0.002(3)
C13 0.038(4) 0.026(4) 0.029(4) 0.001(3) 0.014(3) 0.006(3)
N2 0.043(4) 0.028(3) 0.030(3) 0.004(3) 0.017(3) 0.011(3)
C14 0.050(5) 0.031(4) 0.031(4) 0.003(3) 0.017(4) 0.006(4)
C16 0.060(5) 0.028(4) 0.027(4) 0.003(3) 0.008(4) 0.004(4)
O6 0.046(3) 0.035(3) 0.032(3) 0.005(2) 0.012(2) 0.011(2)
O7 0.071(5) 0.054(4) 0.052(4) 0.021(3) -0.001(3) 0.003(4)
C15 0.038(4) 0.032(4) 0.050(5) 0.010(4) 0.020(4) 0.006(3)
C17 0.046(5) 0.041(5) 0.060(6) 0.019(4) 0.024(4) 0.017(4)
O8 0.041(3) 0.034(3) 0.047(3) 0.011(3) 0.018(3) 0.012(2)
O9 0.043(4) 0.103(7) 0.172(10) 0.095(7) 0.040(5) 0.030(4)
C18 0.039(4) 0.038(4) 0.040(4) 0.014(4) 0.019(4) 0.011(4)
O10 0.036(3) 0.032(3) 0.032(3) 0.009(2) 0.015(2) 0.011(2)
C23 0.042(4) 0.032(4) 0.049(5) 0.015(4) 0.019(4) 0.010(3)
C22 0.045(5) 0.041(5) 0.076(7) 0.025(5) 0.021(5) 0.019(4)
C21 0.039(5) 0.067(7) 0.083(8) 0.039(6) 0.016(5) 0.016(5)
C20 0.046(5) 0.051(6) 0.059(6) 0.021(5) 0.012(4) 0.010(4)
C19 0.039(4) 0.049(5) 0.040(5) 0.014(4) 0.018(4) 0.013(4)
C24 0.076(8) 0.076(8) 0.108(11) 0.037(8) 0.009(7) 0.035(7)
C30 0.046(4) 0.022(4) 0.042(4) 0.011(3) 0.017(4) 0.006(3)
N4 0.042(4) 0.032(3) 0.036(4) 0.008(3) 0.017(3) 0.009(3)
C31 0.050(5) 0.026(4) 0.048(5) 0.005(4) 0.023(4) 0.010(4)
C33 0.050(5) 0.032(4) 0.047(5) -0.002(4) 0.022(4) 0.006(4)
O16 0.052(3) 0.028(3) 0.042(3) 0.003(2) 0.027(3) 0.009(2)
O15 0.074(5) 0.048(4) 0.092(5) 0.023(4) 0.059(4) 0.032(4)
C32 0.053(5) 0.028(4) 0.034(4) 0.002(3) 0.019(4) 0.008(4)
C34 0.050(5) 0.039(5) 0.027(4) 0.005(4) 0.013(4) 0.004(4)
O17 0.044(3) 0.031(3) 0.034(3) 0.000(2) 0.011(2) 0.008(2)
O18 0.050(4) 0.044(4) 0.042(3) -0.001(3) 0.008(3) -0.004(3)
C25 0.041(5) 0.049(5) 0.043(5) 0.004(4) 0.014(4) 0.009(4)
N3 0.040(4) 0.048(4) 0.022(3) -0.004(3) 0.006(3) 0.005(3)
C27 0.047(5) 0.053(5) 0.030(4) 0.013(4) 0.010(4) 0.012(4)
C29 0.053(5) 0.053(6) 0.039(5) 0.009(4) 0.017(4) 0.011(4)
O13 0.045(3) 0.048(3) 0.027(3) 0.009(3) 0.010(2) 0.005(3)
O14 0.082(5) 0.050(4) 0.056(4) 0.027(3) 0.016(4) 0.008(4)
C26 0.046(5) 0.057(6) 0.031(4) -0.008(4) 0.005(4) 0.008(4)
C28 0.040(5) 0.049(5) 0.036(5) -0.005(4) 0.014(4) 0.005(4)
O12 0.045(3) 0.038(3) 0.029(3) 0.000(2) 0.011(2) 0.004(3)
O11 0.065(4) 0.052(4) 0.045(4) -0.012(3) -0.002(3) 0.003(3)
Tb3 0.02391(17) 0.02309(18) 0.02911(19) -0.00135(14) 0.00906(14) 0.00519(13)
Tb4 0.02353(18) 0.02038(18) 0.0389(2) -0.00152(14) 0.01292(15) 0.00525(13)
C1A 0.022(3) 0.021(3) 0.032(4) -0.008(3) 0.004(3) 0.005(3)
O1A 0.021(2) 0.025(3) 0.043(3) 0.001(2) 0.014(2) 0.008(2)
C2A 0.026(3) 0.024(4) 0.034(4) -0.005(3) 0.011(3) 0.007(3)
C3A 0.027(4) 0.030(4) 0.035(4) -0.001(3) 0.012(3) 0.005(3)
C4A 0.018(3) 0.036(4) 0.036(4) -0.010(3) 0.009(3) 0.005(3)
C5A 0.022(3) 0.030(4) 0.034(4) -0.007(3) 0.002(3) 0.010(3)
C6A 0.020(3) 0.026(4) 0.032(4) -0.002(3) 0.004(3) 0.005(3)
C7A 0.031(4) 0.063(6) 0.047(5) 0.001(4) 0.017(4) 0.017(4)
C8A 0.027(4) 0.026(4) 0.038(4) -0.001(3) 0.011(3) 0.005(3)
N1A 0.029(3) 0.017(3) 0.040(3) 0.000(2) 0.011(3) 0.006(2)
C9A 0.031(4) 0.020(4) 0.047(5) -0.005(3) 0.012(3) -0.003(3)
C10A 0.026(4) 0.035(4) 0.032(4) -0.005(3) 0.004(3) 0.006(3)
O2A 0.034(3) 0.037(3) 0.040(3) 0.000(2) 0.006(2) 0.007(2)
O3A 0.029(3) 0.079(5) 0.049(4) 0.002(3) 0.005(3) 0.012(3)
C11A 0.036(4) 0.020(4) 0.045(4) -0.001(3) 0.016(3) 0.009(3)
C12A 0.039(4) 0.035(4) 0.032(4) 0.000(3) 0.009(3) 0.011(4)
O4A 0.029(3) 0.027(3) 0.039(3) 0.001(2) 0.011(2) 0.009(2)
O5A 0.052(4) 0.039(3) 0.065(4) 0.016(3) 0.002(3) 0.021(3)
C13A 0.028(4) 0.026(4) 0.038(4) 0.000(3) 0.004(3) 0.010(3)
N2A 0.026(3) 0.021(3) 0.041(4) 0.000(3) 0.008(3) 0.003(2)
C14A 0.028(4) 0.027(4) 0.055(5) -0.007(4) 0.011(4) 0.012(3)
C15A 0.035(4) 0.023(4) 0.051(5) -0.008(3) 0.012(4) 0.005(3)
O6A 0.030(3) 0.023(3) 0.068(4) -0.010(3) 0.013(3) 0.007(2)
O7A 0.037(3) 0.035(3) 0.075(4) -0.021(3) 0.016(3) 0.007(3)
C16A 0.038(4) 0.030(4) 0.051(5) 0.005(4) 0.006(4) 0.006(3)
C17A 0.054(5) 0.054(5) 0.059(6) 0.030(5) 0.028(5) 0.028(5)
O8A 0.050(3) 0.046(3) 0.056(4) 0.025(3) 0.028(3) 0.025(3)
O9A 0.129(8) 0.159(9) 0.104(7) 0.090(7) 0.084(6) 0.111(8)
C18A 0.021(3) 0.021(3) 0.040(4) 0.002(3) 0.007(3) 0.005(3)
O10A 0.023(2) 0.022(2) 0.040(3) -0.001(2) 0.011(2) 0.0058(19)
C19A 0.025(4) 0.026(4) 0.048(5) -0.001(3) 0.010(3) 0.007(3)
C20A 0.028(4) 0.045(5) 0.055(5) 0.010(4) 0.000(4) 0.012(4)
C21A 0.030(4) 0.027(4) 0.089(7) 0.019(4) 0.019(4) 0.017(3)
C22A 0.029(4) 0.022(4) 0.070(6) 0.000(4) 0.022(4) 0.009(3)
C23A 0.028(4) 0.019(3) 0.058(5) 0.001(3) 0.020(4) 0.002(3)
C24A 0.027(4) 0.063(7) 0.111(10) 0.017(6) 0.013(5) 0.016(4)
O12A 0.054(4) 0.042(3) 0.050(4) -0.002(3) 0.031(3) 0.007(3)
C27A 0.046(5) 0.023(4) 0.052(5) -0.009(4) 0.027(4) 0.001(3)
N4A 0.040(4) 0.028(3) 0.034(3) -0.001(3) 0.021(3) 0.003(3)
C25A 0.033(4) 0.033(4) 0.043(5) 0.003(3) 0.010(3) 0.004(3)
C31A 0.041(4) 0.033(4) 0.043(5) -0.009(3) 0.025(4) 0.007(3)
O14A 0.031(3) 0.068(4) 0.066(4) -0.024(4) 0.028(3) -0.013(3)
C30A 0.034(4) 0.023(4) 0.049(5) -0.004(3) 0.024(4) 0.001(3)
C29A 0.039(5) 0.019(4) 0.061(6) -0.014(4) 0.028(4) -0.001(3)
O16A 0.042(3) 0.030(3) 0.058(4) -0.007(3) 0.014(3) 0.006(2)
C26A 0.047(5) 0.039(5) 0.033(4) -0.011(4) 0.013(4) 0.007(4)
C32A 0.037(4) 0.034(4) 0.032(4) -0.007(3) 0.014(3) 0.008(3)
C28A 0.033(4) 0.025(4) 0.055(5) -0.009(4) 0.014(4) -0.003(3)
O18A 0.123(8) 0.128(8) 0.043(4) 0.040(5) 0.008(5) 0.015(6)
C33A 0.052(5) 0.057(6) 0.030(4) 0.002(4) 0.021(4) 0.006(4)
C34A 0.062(6) 0.069(7) 0.040(5) 0.017(5) 0.001(5) -0.009(5)
Na1 0.0389(17) 0.0332(16) 0.0413(18) -0.0044(14) 0.0146(14) 0.0022(13)
Na2 0.048(2) 0.054(2) 0.0418(19) -0.0067(16) 0.0135(16) -0.0052(16)
Na3 0.082(3) 0.051(2) 0.068(3) 0.007(2) 0.023(2) 0.012(2)
Na4 0.113(4) 0.148(5) 0.071(3) 0.011(3) 0.020(3) 0.087(4)
O1W 0.164(10) 0.066(6) 0.080(6) 0.016(5) 0.031(6) 0.047(6)
O2W 0.050(4) 0.087(6) 0.104(7) 0.021(5) 0.030(4) 0.005(4)
O3W 0.064(5) 0.056(4) 0.091(6) -0.024(4) 0.034(4) -0.004(4)
O4W 0.067(5) 0.091(6) 0.051(4) 0.008(4) 0.014(3) 0.050(4)
O5W 0.053(4) 0.036(3) 0.055(4) 0.001(3) 0.020(3) 0.004(3)
O6W 0.051(4) 0.061(4) 0.038(3) 0.015(3) 0.017(3) 0.009(3)
O7W 0.129(9) 0.168(11) 0.109(8) 0.107(8) 0.042(7) 0.060(8)
O8W 0.126(9) 0.233(15) 0.099(8) 0.008(8) 0.013(7) 0.135(10)
O9W 0.011(4) 0.018(5) 0.104(10) -0.005(6) 0.011(5) 0.004(4)
O10W 0.169(12) 0.200(14) 0.126(10) 0.073(10) 0.008(9) 0.113(11)
O11W 0.130(10) 0.42(3) 0.082(8) 0.025(12) 0.013(7) 0.171(15)
O12W 0.039(3) 0.068(5) 0.084(5) 0.025(4) 0.028(3) 0.014(3)
O13W 0.069(5) 0.104(6) 0.048(4) -0.013(4) 0.030(4) -0.031(4)
O14W 0.053(5) 0.055(5) 0.222(12) 0.048(6) 0.024(6) 0.027(4)
O15W 0.083(6) 0.072(6) 0.121(8) 0.035(5) 0.026(6) 0.015(5)
O16W 0.147(9) 0.065(6) 0.215(13) 0.053(7) 0.135(10) 0.042(6)
O17W 0.073(6) 0.127(9) 0.104(8) -0.007(7) -0.005(5) 0.009(6)
O18W 0.111(8) 0.112(8) 0.086(7) -0.007(6) 0.019(6) 0.009(7)
O19W 0.092(8) 0.137(11) 0.241(17) 0.046(11) 0.011(9) 0.052(8)
O20W 0.110(8) 0.175(11) 0.056(5) 0.058(6) -0.026(5) -0.047(7)
O21W 0.130(10) 0.191(14) 0.168(12) -0.021(10) 0.029(9) 0.107(10)
O22W 0.25(2) 0.26(2) 0.34(3) 0.24(2) 0.00(2) -0.026(18)
O23W 0.25(2) 0.25(2) 0.21(2) 0.031(17) 0.068(17) 0.120(19)
O24W 0.22(3) 0.103(15) 0.099(15) 0.051(12) 0.071(16) 0.108(17)
O25W 0.28(2) 0.251(18) 0.148(12) 0.148(13) 0.067(12) 0.165(16)
O26W 0.32(2) 0.52(3) 0.097(9) 0.173(16) 0.139(13) 0.29(2)
O27W 0.101(8) 0.145(11) 0.39(2) 0.167(15) 0.108(12) 0.073(8)
O28W 0.122(11) 0.95(6) 0.25(2) -0.43(3) -0.117(13) 0.28(2)
O29W 0.36(2) 0.135(11) 0.109(10) 0.059(9) -0.015(12) 0.108(14)
O30W 0.056(8) 0.072(9) 0.032(6) -0.014(6) 0.000(6) 0.038(7)

loop_
_atom_type_symbol
_atom_type_description
_atom_type_scat_dispersion_real
_atom_type_scat_dispersion_imag
_atom_type_scat_source
C C 0.0033 0.0016 'International Tables Vol C Tables 4.2.6.8 and 6.1.1.4'
Tb Tb -0.1723 4.1537 'International Tables Vol C Tables 4.2.6.8 and 6.1.1.4'
O O 0.0106 0.0060 'International Tables Vol C Tables 4.2.6.8 and 6.1.1.4'
N N 0.0061 0.0033 'International Tables Vol C Tables 4.2.6.8 and 6.1.1.4'
H H 0.0000 0.0000 'International Tables Vol C Tables 4.2.6.8 and 6.1.1.4'
Na Na 0.0362 0.0249 'International Tables Vol C Tables 4.2.6.8 and 6.1.1.4'

loop_
_geom_angle_atom_site_label_1
_geom_angle_atom_site_label_2
_geom_angle_atom_site_label_3
_geom_angle
_geom_angle_site_symmetry_1
_geom_angle_site_symmetry_3
O10 Tb1 O1 70.14(17) . .
O10 Tb1 O13 79.25(19) . .
O1 Tb1 O13 145.38(18) . .
O10 Tb1 O12 105.93(19) . .
O1 Tb1 O12 73.70(18) . .
O13 Tb1 O12 132.00(19) . .
O10 Tb1 O2 153.40(19) . .
O1 Tb1 O2 134.18(18) . .
O13 Tb1 O2 79.48(19) . .
O12 Tb1 O2 77.31(18) . .
O10 Tb1 O4 92.01(19) . .
O1 Tb1 O4 89.52(18) . .
O13 Tb1 O4 75.47(19) . .
O12 Tb1 O4 148.9(2) . .
O2 Tb1 O4 97.93(19) . .
O10 Tb1 N1 141.84(18) . .
O1 Tb1 N1 78.22(18) . .
O13 Tb1 N1 121.2(2) . .
O12 Tb1 N1 84.3(2) . .
O2 Tb1 N1 64.18(19) . .
O4 Tb1 N1 66.45(19) . .
O10 Tb1 N3 80.8(2) . .
O1 Tb1 N3 120.7(2) . .
O13 Tb1 N3 67.8(2) . .
O12 Tb1 N3 66.3(2) . .
O2 Tb1 N3 76.5(2) . .
O4 Tb1 N3 143.2(2) . .
N1 Tb1 N3 135.3(2) . .
O10 Tb1 Tb2 35.64(12) . .
O1 Tb1 Tb2 35.44(12) . .
O13 Tb1 Tb2 110.99(14) . .
O12 Tb1 Tb2 95.14(13) . .
O2 Tb1 Tb2 169.52(13) . .
O4 Tb1 Tb2 84.76(13) . .
N1 Tb1 Tb2 108.25(13) . .
N3 Tb1 Tb2 107.34(15) . .
O1 Tb2 O8 106.11(19) . .
O1 Tb2 O6 80.23(18) . .
O8 Tb2 O6 132.10(19) . .
O1 Tb2 O10 69.31(18) . .
O8 Tb2 O10 74.22(18) . .
O6 Tb2 O10 145.32(18) . .
O1 Tb2 O17 89.61(18) . .
O8 Tb2 O17 150.64(19) . .
O6 Tb2 O17 74.15(19) . .
O10 Tb2 O17 89.07(18) . .
O1 Tb2 O16 155.63(18) . .
O8 Tb2 O16 78.2(2) . .
O6 Tb2 O16 79.5(2) . .
O10 Tb2 O16 133.65(19) . .
O17 Tb2 O16 97.78(19) . .
O1 Tb2 N2 81.44(18) . .
O8 Tb2 N2 66.7(2) . .
O6 Tb2 N2 67.6(2) . .
O10 Tb2 N2 121.37(19) . .
O17 Tb2 N2 141.6(2) . .
O16 Tb2 N2 78.38(19) . .
O1 Tb2 N4 138.86(18) . .
O8 Tb2 N4 86.3(2) . .
O6 Tb2 N4 120.3(2) . .
O10 Tb2 N4 77.18(19) . .
O17 Tb2 N4 66.2(2) . .
O16 Tb2 N4 64.46(19) . .
N2 Tb2 N4 138.0(2) . .
O1 Tb2 Tb1 35.44(12) . .
O8 Tb2 Tb1 95.35(13) . .
O6 Tb2 Tb1 111.67(13) . .
O10 Tb2 Tb1 34.79(13) . .
O17 Tb2 Tb1 83.12(13) . .
O16 Tb2 Tb1 168.43(14) . .
N2 Tb2 Tb1 108.08(13) . .
N4 Tb2 Tb1 105.88(14) . .
O1 C1 C2 121.5(7) . .
O1 C1 C6 119.2(7) . .
C2 C1 C6 119.2(7) . .
C32A O15A Na2 93.5(5) . .
C32A O15A Tb3 120.4(5) . .
Na2 O15A Tb3 146.1(3) . .
C27A O11A Tb4 124.9(5) . .
C34A O17A Tb3 123.2(7) . .
C26A N3A C25A 108.7(7) . .
C26A N3A C28A 111.4(6) . .
C25A N3A C28A 111.9(6) . .
C26A N3A Tb4 108.8(5) . .
C25A N3A Tb4 105.0(4) . .
C28A N3A Tb4 110.7(5) . .
C29A O13A Tb4 124.7(5) . .
C1 O1 Tb2 126.8(4) . .
C1 O1 Tb1 123.0(4) . .
Tb2 O1 Tb1 109.1(2) . .
C1 C2 C3 119.9(7) . .
C1 C2 C8 121.6(7) . .
C3 C2 C8 118.1(7) . .
C4 C3 C2 122.5(7) . .
C3 C4 C5 116.1(7) . .
C3 C4 C7 123.1(8) . .
C5 C4 C7 120.8(7) . .
C4 C5 C6 123.5(7) . .
C5 C6 C1 118.6(7) . .
C5 C6 C13 119.8(7) . .
C1 C6 C13 121.5(7) . .
N1 C8 C2 113.8(6) . .
C9 N1 C10 109.9(6) . .
C9 N1 C8 112.2(6) . .
C10 N1 C8 105.8(6) . .
C9 N1 Tb1 107.7(5) . .
C10 N1 Tb1 106.2(5) . .
C8 N1 Tb1 114.9(4) . .
N1 C9 C11 109.0(6) . .
O3 C11 O2 125.6(8) . .
O3 C11 C9 117.6(8) . .
O2 C11 C9 116.8(7) . .
C11 O2 Tb1 122.1(5) . .
C11 O3 Na2 124.5(6) . .
N1 C10 C12 111.4(7) . .
O5 C12 O4 127.0(8) . .
O5 C12 C10 116.9(8) . .
O4 C12 C10 116.1(7) . .
O5 C12 Na3 40.1(5) . 2_765
O4 C12 Na3 95.0(5) . 2_765
C10 C12 Na3 138.1(6) . 2_765
C12 O4 Tb1 123.0(5) . .
C12 O5 Na3 119.4(6) . 2_765
N2 C13 C6 113.3(6) . .
C15 N2 C14 112.2(6) . .
C15 N2 C13 107.5(6) . .
C14 N2 C13 110.9(6) . .
C15 N2 Tb2 108.6(4) . .
C14 N2 Tb2 111.4(5) . .
C13 N2 Tb2 106.0(4) . .
N2 C14 C16 112.8(6) . .
O7 C16 O6 123.4(8) . .
O7 C16 C14 118.8(7) . .
O6 C16 C14 117.8(8) . .
C16 O6 Tb2 124.7(5) . .
N2 C15 C17 111.9(6) . .
O9 C17 O8 123.5(9) . .
O9 C17 C15 118.2(8) . .
O8 C17 C15 118.3(8) . .
C17 O8 Tb2 123.4(6) . .
O10 C18 C23 120.6(8) . .
O10 C18 C19 119.5(7) . .
C23 C18 C19 119.9(8) . .
C18 O10 Tb1 127.5(5) . .
C18 O10 Tb2 121.8(4) . .
Tb1 O10 Tb2 109.6(2) . .
C22 C23 C18 118.9(9) . .
C22 C23 C30 121.4(8) . .
C18 C23 C30 119.6(8) . .
C21 C22 C23 122.4(9) . .
C20 C21 C22 118.0(9) . .
C20 C21 C24 121.3(11) . .
C22 C21 C24 120.6(11) . .
C21 C20 C19 122.9(10) . .
C18 C19 C20 117.8(8) . .
C18 C19 C25 120.9(8) . .
C20 C19 C25 121.3(8) . .
N4 C30 C23 113.3(6) . .
C32 N4 C31 109.1(6) . .
C32 N4 C30 105.8(6) . .
C31 N4 C30 113.0(7) . .
C32 N4 Tb2 107.0(5) . .
C31 N4 Tb2 107.5(4) . .
C30 N4 Tb2 114.2(5) . .
N4 C31 C33 109.7(7) . .
O15 C33 O16 122.6(8) . .
O15 C33 C31 119.1(8) . .
O16 C33 C31 118.3(7) . .
O15 C33 Na1 67.8(5) . 2_655
O16 C33 Na1 59.3(4) . 2_655
C31 C33 Na1 159.3(7) . 2_655
C33 O16 Tb2 120.1(5) . .
C33 O16 Na1 93.4(5) . 2_655
Tb2 O16 Na1 146.2(3) . 2_655
C33 O15 Na1 85.4(6) . 2_655
N4 C32 C34 111.0(6) . .
O18 C34 O17 126.2(9) . .
O18 C34 C32 118.0(8) . .
O17 C34 C32 115.7(7) . .
O18 C34 Na4 43.4(5) . .
O17 C34 Na4 96.9(6) . .
C32 C34 Na4 130.7(5) . .
C34 O17 Tb2 123.7(6) . .
C34 O18 Na4 115.6(6) . .
C19 C25 N3 114.4(7) . .
C27 N3 C26 112.3(6) . .
C27 N3 C25 111.7(7) . .
C26 N3 C25 109.1(6) . .
C27 N3 Tb1 110.6(5) . .
C26 N3 Tb1 107.8(5) . .
C25 N3 Tb1 105.0(5) . .
N3 C27 C29 113.1(7) . .
O14 C29 O13 124.5(9) . .
O14 C29 C27 119.2(9) . .
O13 C29 C27 116.3(8) . .
C29 O13 Tb1 124.9(5) . .
C28 C26 N3 111.9(7) . .
O11 C28 O12 122.6(9) . .
O11 C28 C26 118.3(8) . .
O12 C28 C26 118.9(8) . .
C28 O12 Tb1 123.0(5) . .
O1A Tb3 O17A 93.3(2) . .
O1A Tb3 O4A 105.74(18) . .
O17A Tb3 O4A 149.3(2) . .
O1A Tb3 O10A 69.39(16) . .
O17A Tb3 O10A 92.6(2) . .
O4A Tb3 O10A 72.71(17) . .
O1A Tb3 O15A 155.89(17) . .
O17A Tb3 O15A 95.7(2) . .
O4A Tb3 O15A 76.66(18) . .
O10A Tb3 O15A 132.24(17) . .
O1A Tb3 O2A 80.69(18) . .
O17A Tb3 O2A 75.7(2) . .
O4A Tb3 O2A 130.30(18) . .
O10A Tb3 O2A 147.25(18) . .
O15A Tb3 O2A 79.95(19) . .
O1A Tb3 N1A 81.19(17) . .
O17A Tb3 N1A 142.6(2) . .
O4A Tb3 N1A 65.73(18) . .
O10A Tb3 N1A 119.10(18) . .
O15A Tb3 N1A 78.07(18) . .
O2A Tb3 N1A 66.9(2) . .
O1A Tb3 N4A 138.92(18) . .
O17A Tb3 N4A 65.8(2) . .
O4A Tb3 N4A 84.3(2) . .
O10A Tb3 N4A 76.39(18) . .
O15A Tb3 N4A 64.81(18) . .
O2A Tb3 N4A 123.2(2) . .
N1A Tb3 N4A 136.91(19) . .
O1A Tb3 Tb4 35.47(12) . .
O17A Tb3 Tb4 87.96(16) . .
O4A Tb3 Tb4 93.79(12) . .
O10A Tb3 Tb4 34.72(11) . .
O15A Tb3 Tb4 166.84(13) . .
O2A Tb3 Tb4 113.22(14) . .
N1A Tb3 Tb4 106.51(13) . .
N4A Tb3 Tb4 105.69(13) . .
O10A Tb4 O11A 109.79(19) . .
O10A Tb4 O1A 69.45(16) . .
O11A Tb4 O1A 74.47(18) . .
O10A Tb4 O13A 80.26(17) . .
O11A Tb4 O13A 131.2(2) . .
O1A Tb4 O13A 146.55(17) . .
O10A Tb4 O8A 86.39(19) . .
O11A Tb4 O8A 147.9(2) . .
O1A Tb4 O8A 86.4(2) . .
O13A Tb4 O8A 77.6(2) . .
O10A Tb4 O6A 153.69(18) . .
O11A Tb4 O6A 79.0(2) . .
O1A Tb4 O6A 136.30(17) . .
O13A Tb4 O6A 75.81(18) . .
O8A Tb4 O6A 98.9(2) . .
O10A Tb4 N2A 138.14(19) . .
O11A Tb4 N2A 84.0(2) . .
O1A Tb4 N2A 77.29(17) . .
O13A Tb4 N2A 120.8(2) . .
O8A Tb4 N2A 66.5(2) . .
O6A Tb4 N2A 65.82(19) . .
O10A Tb4 N3A 82.36(19) . .
O11A Tb4 N3A 66.8(2) . .
O1A Tb4 N3A 119.82(19) . .
O13A Tb4 N3A 67.7(2) . .
O8A Tb4 N3A 144.8(2) . .
O6A Tb4 N3A 78.6(2) . .
N2A Tb4 N3A 137.7(2) . .
O10A Tb4 Tb3 35.67(12) . .
O11A Tb4 Tb3 96.95(13) . .
O1A Tb4 Tb3 34.59(11) . .
O13A Tb4 Tb3 112.76(13) . .
O8A Tb4 Tb3 79.98(15) . .
O6A Tb4 Tb3 170.64(13) . .
N2A Tb4 Tb3 105.53(13) . .
N3A Tb4 Tb3 107.76(14) . .
O1A C1A C6A 120.6(6) . .
O1A C1A C2A 120.2(6) . .
C6A C1A C2A 119.2(6) . .
C1A O1A Tb3 127.8(4) . .
C1A O1A Tb4 120.5(4) . .
Tb3 O1A Tb4 109.94(18) . .
C3A C2A C1A 119.0(7) . .
C3A C2A C8A 120.7(7) . .
C1A C2A C8A 120.2(6) . .
C4A C3A C2A 121.6(7) . .
C5A C4A C3A 118.8(6) . .
C5A C4A C7A 120.0(7) . .
C3A C4A C7A 121.3(7) . .
C4A C5A C6A 121.6(7) . .
C5A C6A C1A 119.8(7) . .
C5A C6A C13A 120.9(7) . .
C1A C6A C13A 119.1(6) . .
C2A C8A N1A 113.8(6) . .
C11A N1A C9A 111.4(5) . .
C11A N1A C8A 108.0(6) . .
C9A N1A C8A 110.3(5) . .
C11A N1A Tb3 108.9(4) . .
C9A N1A Tb3 112.7(5) . .
C8A N1A Tb3 105.3(4) . .
N1A C9A C10A 113.1(6) . .
O3A C10A O2A 125.0(8) . .
O3A C10A C9A 117.6(7) . .
O2A C10A C9A 117.2(7) . .
C10A O2A Tb3 126.3(5) . .
N1A C11A C12A 112.7(6) . .
O5A C12A O4A 123.9(7) . .
O5A C12A C11A 117.8(7) . .
O4A C12A C11A 118.2(7) . .
C12A O4A Tb3 122.9(5) . .
N2A C13A C6A 114.9(6) . .
C16A N2A C13A 107.6(6) . .
C16A N2A C14A 109.0(6) . .
C13A N2A C14A 111.6(6) . .
C16A N2A Tb4 105.9(5) . .
C13A N2A Tb4 115.3(4) . .
C14A N2A Tb4 107.1(5) . .
N2A C14A C15A 109.8(6) . .
O7A C15A O6A 123.9(7) . .
O7A C15A C14A 118.3(7) . .
O6A C15A C14A 117.8(6) . .
C15A O6A Tb4 120.5(5) . .
C15A O7A Na1 123.1(5) . 2_644
N2A C16A C17A 110.4(7) . .
O8A C17A O9A 124.6(9) . .
O8A C17A C16A 116.9(8) . .
O9A C17A C16A 118.5(8) . .
C17A O8A Tb4 122.5(6) . .
O10A C18A C23A 121.2(7) . .
O10A C18A C19A 119.1(6) . .
C23A C18A C19A 119.6(7) . .
C18A O10A Tb4 126.4(4) . .
C18A O10A Tb3 122.6(4) . .
Tb4 O10A Tb3 109.62(19) . .
C20A C19A C18A 118.3(7) . .
C20A C19A C25A 119.9(8) . .
C18A C19A C25A 121.8(7) . .
C19A C20A C21A 123.3(9) . .
C22A C21A C20A 117.1(7) . .
C22A C21A C24A 120.0(9) . .
C20A C21A C24A 123.0(10) . .
C21A C22A C23A 122.3(7) . .
C18A C23A C22A 119.4(8) . .
C18A C23A C30A 119.9(7) . .
C22A C23A C30A 120.7(7) . .
O12A C27A O11A 124.2(8) . .
O12A C27A C26A 118.2(8) . .
O11A C27A C26A 117.5(7) . .
C31A N4A C33A 108.9(7) . .
C31A N4A C30A 112.8(7) . .
C33A N4A C30A 108.9(6) . .
C31A N4A Tb3 105.9(4) . .
C33A N4A Tb3 106.1(5) . .
C30A N4A Tb3 114.0(4) . .
N3A C25A C19A 114.5(6) . .
N4A C31A C32A 110.7(7) . .
C29A O14A Na1 147.9(6) . .
C23A C30A N4A 113.4(6) . .
O14A C29A O13A 122.8(9) . .
O14A C29A C28A 118.1(9) . .
O13A C29A C28A 118.9(7) . .
C32A O16A Na3 150.6(6) . .
C32A O16A Na2 85.1(5) . .
Na3 O16A Na2 80.6(2) . .
N3A C26A C27A 113.5(7) . .
O16A C32A O15A 124.0(7) . .
O16A C32A C31A 117.8(7) . .
O15A C32A C31A 118.2(7) . .
O16A C32A Na2 68.6(4) . .
O15A C32A Na2 59.4(4) . .
C31A C32A Na2 160.9(6) . .
N3A C28A C29A 113.8(7) . .
C34A C33A N4A 112.6(7) . .
O18A C34A O17A 124.0(13) . .
O18A C34A C33A 118.1(11) . .
O17A C34A C33A 117.8(9) . .
O14A Na1 O3W 93.9(2) . .
O14A Na1 O7A 170.5(3) . 2_644
O3W Na1 O7A 90.3(2) . 2_644
O14A Na1 O10W 81.0(4) . .
O3W Na1 O10W 94.1(4) . .
O7A Na1 O10W 90.1(4) 2_644 .
O14A Na1 O16 97.0(2) . 2_655
O3W Na1 O16 142.2(3) . 2_655
O7A Na1 O16 84.8(2) 2_644 2_655
O10W Na1 O16 123.3(4) . 2_655
O14A Na1 O15 98.4(3) . 2_655
O3W Na1 O15 89.7(3) . 2_655
O7A Na1 O15 90.2(3) 2_644 2_655
O10W Na1 O15 176.2(4) . 2_655
O16 Na1 O15 53.0(2) 2_655 2_655
O14A Na1 C33 104.5(3) . 2_655
O3W Na1 C33 114.9(3) . 2_655
O7A Na1 C33 81.4(3) 2_644 2_655
O10W Na1 C33 149.6(4) . 2_655
O16 Na1 C33 27.3(2) 2_655 2_655
O15 Na1 C33 26.9(2) 2_655 2_655
O2W Na2 O15A 120.1(3) . .
O2W Na2 O6W 104.7(3) . .
O15A Na2 O6W 134.2(3) . .
O2W Na2 O3 87.6(3) . .
O15A Na2 O3 83.8(2) . .
O6W Na2 O3 89.5(2) . .
O2W Na2 O5W 100.3(3) . .
O15A Na2 O5W 102.9(2) . .
O6W Na2 O5W 76.2(2) . .
O3 Na2 O5W 164.9(3) . .
O2W Na2 O16A 171.1(3) . .
O15A Na2 O16A 52.52(19) . .
O6W Na2 O16A 81.9(2) . .
O3 Na2 O16A 86.6(2) . .
O5W Na2 O16A 86.9(2) . .
O2W Na2 C32A 145.3(3) . .
O15A Na2 C32A 27.2(2) . .
O6W Na2 C32A 107.1(3) . .
O3 Na2 C32A 79.3(2) . .
O5W Na2 C32A 100.4(3) . .
O16A Na2 C32A 26.4(2) . .
O2W Na2 Na3 144.4(3) . .
O15A Na2 Na3 90.3(2) . .
O6W Na2 Na3 52.64(19) . .
O3 Na2 Na3 115.8(2) . .
O5W Na2 Na3 51.43(19) . .
O16A Na2 Na3 44.56(17) . .
C32A Na2 Na3 69.0(2) . .
O16A Na3 O5 173.0(3) . 2_765
O16A Na3 O1W 93.6(3) . .
O5 Na3 O1W 93.4(3) 2_765 .
O16A Na3 O5W 94.9(3) . .
O5 Na3 O5W 85.6(3) 2_765 .
O1W Na3 O5W 88.3(4) . .
O16A Na3 O6W 86.6(3) . .
O5 Na3 O6W 86.9(3) 2_765 .
O1W Na3 O6W 161.4(4) . .
O5W Na3 O6W 73.2(2) . .
O16A Na3 O11W 79.9(5) . 2_755
O5 Na3 O11W 101.5(5) 2_765 2_755
O1W Na3 O11W 75.9(4) . 2_755
O5W Na3 O11W 162.9(4) . 2_755
O6W Na3 O11W 122.3(3) . 2_755
O16A Na3 C12 154.0(3) . 2_765
O5 Na3 C12 20.5(2) 2_765 2_765
O1W Na3 C12 108.5(3) . 2_765
O5W Na3 C12 72.9(2) . 2_765
O6W Na3 C12 68.0(2) . 2_765
O11W Na3 C12 117.9(5) 2_755 2_765
O16A Na3 Na2 54.9(2) . .
O5 Na3 Na2 121.6(3) 2_765 .
O1W Na3 Na2 117.6(3) . .
O5W Na3 Na2 50.67(19) . .
O6W Na3 Na2 48.63(19) . .
O11W Na3 Na2 132.1(5) 2_755 .
C12 Na3 Na2 101.5(2) 2_765 .
O18 Na4 O4W 175.0(4) . .
O18 Na4 O9W 102.2(4) . .
O4W Na4 O9W 82.7(4) . .
O18 Na4 O4W 88.4(3) . 2_766
O4W Na4 O4W 90.8(3) . 2_766
O9W Na4 O4W 88.4(3) . 2_766
O18 Na4 O8W 83.4(3) . .
O4W Na4 O8W 91.6(4) . .
O9W Na4 O8W 167.6(5) . .
O4W Na4 O8W 80.7(4) 2_766 .
O18 Na4 O7W 88.7(3) . .
O4W Na4 O7W 94.2(3) . .
O9W Na4 O7W 67.1(4) . .
O4W Na4 O7W 154.1(4) 2_766 .
O8W Na4 O7W 124.5(4) . .
O18 Na4 O22W 99.0(4) . .
O4W Na4 O22W 78.3(4) . .
O9W Na4 O22W 130.1(6) . .
O4W Na4 O22W 137.0(5) 2_766 .
O8W Na4 O22W 58.6(5) . .
O7W Na4 O22W 68.9(5) . .
O18 Na4 C34 21.0(2) . .
O4W Na4 C34 155.6(4) . .
O9W Na4 C34 110.6(4) . .
O4W Na4 C34 69.9(3) 2_766 .
O8W Na4 C34 71.2(3) . .
O7W Na4 C34 109.7(3) . .
O22W Na4 C34 105.3(4) . .
O18 Na4 Na4 132.6(4) . 2_766
O4W Na4 Na4 46.3(2) . 2_766
O9W Na4 Na4 83.7(3) . 2_766
O4W Na4 Na4 44.5(2) 2_766 2_766
O8W Na4 Na4 84.4(4) . 2_766
O7W Na4 Na4 134.6(3) . 2_766
O22W Na4 Na4 112.7(4) . 2_766
C34 Na4 Na4 113.0(3) . 2_766
Na4 O4W Na4 89.2(3) . 2_766
Na2 O5W Na3 77.9(2) . .
Na2 O6W Na3 78.7(2) . .

loop_
_geom_bond_atom_site_label_1
_geom_bond_atom_site_label_2
_geom_bond_distance
_geom_bond_site_symmetry_2
Tb1 O10 2.303(5) .
Tb1 O1 2.335(5) .
Tb1 O13 2.341(6) .
Tb1 O12 2.352(5) .
Tb1 O2 2.376(5) .
Tb1 O4 2.376(5) .
Tb1 N1 2.548(7) .
Tb1 N3 2.572(7) .
Tb1 Tb2 3.8040(5) .
Tb2 O1 2.335(5) .
Tb2 O8 2.338(6) .
Tb2 O6 2.343(6) .
Tb2 O10 2.352(5) .
Tb2 O17 2.361(6) .
Tb2 O16 2.375(5) .
Tb2 N2 2.556(6) .
Tb2 N4 2.565(6) .
C1 O1 1.360(9) .
C1 C2 1.367(11) .
C1 C6 1.408(10) .
O15A C32A 1.261(9) .
O15A Na2 2.376(6) .
O15A Tb3 2.380(5) .
O11A C27A 1.262(11) .
O11A Tb4 2.312(5) .
O17A C34A 1.276(13) .
O17A Tb3 2.347(6) .
N3A C26A 1.470(10) .
N3A C25A 1.479(10) .
N3A C28A 1.481(9) .
N3A Tb4 2.574(7) .
O13A C29A 1.275(11) .
O13A Tb4 2.350(5) .
C2 C3 1.408(11) .
C2 C8 1.512(10) .
C3 C4 1.376(11) .
C4 C5 1.387(11) .
C4 C7 1.476(11) .
C5 C6 1.388(10) .
C6 C13 1.507(11) .
C8 N1 1.497(9) .
N1 C9 1.460(9) .
N1 C10 1.477(9) .
C9 C11 1.523(12) .
C11 O3 1.242(9) .
C11 O2 1.251(10) .
O3 Na2 2.397(7) .
C10 C12 1.512(12) .
C12 O5 1.250(10) .
C12 O4 1.260(10) .
C12 Na3 3.106(9) 2_765
O5 Na3 2.295(8) 2_765
C13 N2 1.502(9) .
N2 C15 1.474(10) .
N2 C14 1.484(10) .
C14 C16 1.486(12) .
C16 O7 1.237(11) .
C16 O6 1.287(9) .
C15 C17 1.509(12) .
C17 O9 1.234(11) .
C17 O8 1.256(10) .
C18 O10 1.349(10) .
C18 C23 1.399(12) .
C18 C19 1.410(12) .
C23 C22 1.387(12) .
C23 C30 1.502(12) .
C22 C21 1.386(15) .
C21 C20 1.355(15) .
C21 C24 1.523(15) .
C20 C19 1.411(13) .
C19 C25 1.465(12) .
C30 N4 1.493(9) .
N4 C32 1.456(11) .
N4 C31 1.461(10) .
C31 C33 1.499(12) .
C33 O15 1.262(10) .
C33 O16 1.279(11) .
C33 Na1 2.783(10) 2_655
O16 Na1 2.397(6) 2_655
O15 Na1 2.585(8) 2_655
C32 C34 1.537(12) .
C34 O18 1.232(10) .
C34 O17 1.269(10) .
C34 Na4 3.099(10) .
O18 Na4 2.360(9) .
C25 N3 1.508(11) .
N3 C27 1.454(10) .
N3 C26 1.486(11) .
C27 C29 1.524(12) .
C29 O14 1.249(11) .
C29 O13 1.270(11) .
C26 C28 1.486(13) .
C28 O11 1.256(11) .
C28 O12 1.262(10) .
Tb3 O1A 2.297(5) .
Tb3 O4A 2.353(5) .
Tb3 O10A 2.354(5) .
Tb3 O2A 2.383(5) .
Tb3 N1A 2.572(6) .
Tb3 N4A 2.599(6) .
Tb3 Tb4 3.8036(5) .
Tb4 O10A 2.300(5) .
Tb4 O1A 2.348(5) .
Tb4 O8A 2.368(6) .
Tb4 O6A 2.382(5) .
Tb4 N2A 2.546(6) .
C1A O1A 1.359(8) .
C1A C6A 1.397(10) .
C1A C2A 1.404(10) .
C2A C3A 1.396(10) .
C2A C8A 1.501(10) .
C3A C4A 1.387(11) .
C4A C5A 1.363(11) .
C4A C7A 1.522(10) .
C5A C6A 1.395(10) .
C6A C13A 1.517(10) .
C8A N1A 1.504(9) .
N1A C11A 1.464(10) .
N1A C9A 1.491(9) .
C9A C10A 1.520(12) .
C10A O3A 1.219(9) .
C10A O2A 1.273(9) .
C11A C12A 1.497(11) .
C12A O5A 1.246(10) .
C12A O4A 1.255(9) .
C13A N2A 1.485(9) .
N2A C16A 1.466(10) .
N2A C14A 1.488(10) .
C14A C15A 1.527(11) .
C15A O7A 1.262(9) .
C15A O6A 1.278(9) .
O7A Na1 2.386(6) 2_644
C16A C17A 1.511(12) .
C17A O8A 1.246(10) .
C17A O9A 1.264(12) .
C18A O10A 1.340(8) .
C18A C23A 1.384(10) .
C18A C19A 1.431(11) .
C19A C20A 1.379(11) .
C19A C25A 1.506(11) .
C20A C21A 1.388(13) .
C21A C22A 1.388(13) .
C21A C24A 1.522(12) .
C22A C23A 1.400(11) .
C23A C30A 1.487(12) .
O12A C27A 1.252(10) .
C27A C26A 1.507(12) .
N4A C31A 1.453(11) .
N4A C33A 1.476(11) .
N4A C30A 1.492(9) .
C31A C32A 1.522(10) .
O14A C29A 1.248(9) .
O14A Na1 2.267(6) .
C29A C28A 1.493(13) .
O16A C32A 1.228(10) .
O16A Na3 2.210(7) .
O16A Na2 2.575(7) .
C32A Na2 2.756(9) .
O18A C34A 1.243(12) .
C33A C34A 1.474(16) .
Na1 O3W 2.366(8) .
Na1 O7A 2.386(6) 2_644
Na1 O10W 2.388(11) .
Na1 O16 2.397(6) 2_655
Na1 O15 2.585(8) 2_655
Na1 C33 2.783(10) 2_655
Na2 O2W 2.290(9) .
Na2 O6W 2.377(8) .
Na2 O5W 2.458(7) .
Na2 Na3 3.107(7) .
Na3 O5 2.295(8) 2_765
Na3 O1W 2.297(11) .
Na3 O5W 2.484(8) .
Na3 O6W 2.518(8) .
Na3 O11W 2.565(13) 2_755
Na3 C12 3.106(9) 2_765
Na4 O4W 2.431(9) .
Na4 O9W 2.473(13) .
Na4 O4W 2.508(10) 2_766
Na4 O8W 2.605(14) .
Na4 O7W 2.940(14) .
Na4 O22W 2.99(3) .
Na4 Na4 3.469(13) 2_766
O4W Na4 2.508(10) 2_766
O11W Na3 2.565(13) 2_755
